data_1571067
loop_
_publ_author_name
'Sahoo, Sangita'
'Manna, Subarna'
'Rit, Arnab'

_publ_section_title
;
 Unravelling a bench-stable zinc-amide compound as highly active
 multitasking catalyst for radical-mediated selective alk(en)ylation of
 unactivated carbocycles under mild conditions.
;
_journal_issue 14
_journal_name_full 'Chemical science'
_journal_page_first 5238
_journal_page_last 5247
_journal_paper_doi 10.1039/d3sc06334h
_journal_volume 15
_journal_year 2024
_chemical_formula_sum 'C26 H32 Cl2 I2 N6 O2 Zn'
_chemical_formula_weight 850.64
_space_group_crystal_system monoclinic
_space_group_IT_number 15
_space_group_name_Hall '-C 2yc'
_space_group_name_H-M_alt 'C 1 2/c 1'
_atom_sites_solution_hydrogens geom
_audit_creation_method SHELXL-2014/7
_audit_update_record
;
2023-07-27 deposited with the CCDC.	2024-02-20 downloaded from the CCDC.
;
_cell_angle_alpha 90
_cell_angle_beta 115.556(4)
_cell_angle_gamma 90
_cell_formula_units_Z 4
_cell_length_a 22.888(3)
_cell_length_b 9.0423(11)
_cell_length_c 17.724(2)
_cell_measurement_reflns_used 2997
_cell_measurement_temperature 296(2)
_cell_measurement_theta_max 22.74
_cell_measurement_theta_min 2.46
_cell_volume 3309.3(7)
_computing_cell_refinement 'Bruker SAINT'
_computing_data_collection 'Bruker APEX2'
_computing_data_reduction 'Bruker SAINT'
_computing_molecular_graphics 'Bruker SHELXTL'
_computing_publication_material 'Bruker SHELXTL'
_computing_structure_refinement 'SHELXL-2014/7 (Sheldrick, 2014)'
_computing_structure_solution 'SHELXS-97 (Sheldrick 2008)'
_diffrn_ambient_temperature 296(2)
_diffrn_measured_fraction_theta_full 0.983
_diffrn_measured_fraction_theta_max 0.983
_diffrn_measurement_device_type 'Bruker APEX-II CCD'
_diffrn_measurement_method '\f and \w scans'
_diffrn_radiation_type MoK\a
_diffrn_radiation_wavelength 0.71073
_diffrn_reflns_av_R_equivalents 0.0405
_diffrn_reflns_av_unetI/netI 0.0427
_diffrn_reflns_Laue_measured_fraction_full 0.983
_diffrn_reflns_Laue_measured_fraction_max 0.983
_diffrn_reflns_limit_h_max 27
_diffrn_reflns_limit_h_min -27
_diffrn_reflns_limit_k_max 10
_diffrn_reflns_limit_k_min -10
_diffrn_reflns_limit_l_max 14
_diffrn_reflns_limit_l_min -20
_diffrn_reflns_number 10412
_diffrn_reflns_point_group_measured_fraction_full 0.983
_diffrn_reflns_point_group_measured_fraction_max 0.983
_diffrn_reflns_theta_full 25.000
_diffrn_reflns_theta_max 24.999
_diffrn_reflns_theta_min 1.973
_exptl_absorpt_coefficient_mu 2.802
_exptl_absorpt_correction_T_max 0.767
_exptl_absorpt_correction_T_min 0.679
_exptl_absorpt_correction_type multi-scan
_exptl_absorpt_process_details 'SADABS V2014/5(Bruker AXS.Inc)'
_exptl_crystal_colour colourless
_exptl_crystal_density_diffrn 1.707
_exptl_crystal_description Rectangular
_exptl_crystal_F_000 1664
_exptl_crystal_size_max 0.150
_exptl_crystal_size_mid 0.120
_exptl_crystal_size_min 0.100
_refine_diff_density_max 1.396
_refine_diff_density_min -1.736
_refine_diff_density_rms 0.166
_refine_ls_extinction_method none
_refine_ls_goodness_of_fit_ref 0.984
_refine_ls_hydrogen_treatment constr
_refine_ls_matrix_type full
_refine_ls_number_parameters 180
_refine_ls_number_reflns 2866
_refine_ls_number_restraints 0
_refine_ls_restrained_S_all 0.984
_refine_ls_R_factor_all 0.0932
_refine_ls_R_factor_gt 0.0653
_refine_ls_shift/su_max 0.000
_refine_ls_shift/su_mean 0.000
_refine_ls_structure_factor_coef Fsqd
_refine_ls_weighting_details 'w=1/[\s^2^(Fo^2^)+(0.0750P)^2^+85.9752P] where P=(Fo^2^+2Fc^2^)/3'
_refine_ls_weighting_scheme calc
_refine_ls_wR_factor_gt 0.1688
_refine_ls_wR_factor_ref 0.1905
_reflns_Friedel_coverage 0.000
_reflns_number_gt 2038
_reflns_number_total 2866
_reflns_threshold_expression 'I > 2\s(I)'
_cod_data_source_file d3sc06334h2.cif
_cod_data_source_block 211
_cod_depositor_comments 'Adding full bibliography for 1571067.cif.'
_cod_original_sg_symbol_H-M 'C 2/c'
_cod_database_code 1571067
_shelx_shelxl_version_number 2014/7
_shelx_space_group_comment
; 
The symmetry employed for this shelxl refinement is uniquely defined 
by the following loop, which should always be used as a source of 
symmetry information in preference to the above space-group names. 
They are only intended as comments. 
;
_shelx_estimated_absorpt_t_min 0.679
_shelx_estimated_absorpt_t_max 0.767

loop_
_space_group_symop_operation_xyz
'x, y, z'
'-x, y, -z+1/2'
'x+1/2, y+1/2, z'
'-x+1/2, y+1/2, -z+1/2'
'-x, -y, -z'
'x, -y, z-1/2'
'-x+1/2, -y+1/2, -z'
'x+1/2, -y+1/2, z-1/2'

loop_
_atom_site_label
_atom_site_type_symbol
_atom_site_fract_x
_atom_site_fract_y
_atom_site_fract_z
_atom_site_U_iso_or_equiv
_atom_site_adp_type
_atom_site_occupancy
_atom_site_site_symmetry_order
_atom_site_calc_flag
_atom_site_refinement_flags_posn
_atom_site_refinement_flags_adp
_atom_site_refinement_flags_occupancy
_atom_site_disorder_assembly
_atom_site_disorder_group
C1 C 0.4485(5) 0.7671(13) 0.0150(7) 0.057(3) Uani 1 1 d . . . . .
H1 H 0.4851 0.7082 0.0294 0.068 Uiso 1 1 calc R U . . .
C2 C 0.4283(5) 0.8717(14) -0.0439(7) 0.058(3) Uani 1 1 d . . . . .
H2 H 0.4483 0.9008 -0.0773 0.070 Uiso 1 1 calc R U . . .
C3 C 0.3595(4) 0.8635(10) 0.0122(6) 0.039(2) Uani 1 1 d . . . . .
C4 C 0.3005(4) 0.8951(9) 0.0249(6) 0.039(2) Uani 1 1 d . . . . .
C5 C 0.2562(4) 0.9147(11) 0.1273(6) 0.046(2) Uani 1 1 d . . . . .
C6 C 0.2080(6) 1.0201(13) 0.0903(8) 0.065(3) Uani 1 1 d . . . . .
H6 H 0.2087 1.0816 0.0487 0.078 Uiso 1 1 calc R U . . .
C7 C 0.1594(6) 1.0330(13) 0.1154(10) 0.074(4) Uani 1 1 d . . . . .
H7 H 0.1273 1.1036 0.0902 0.089 Uiso 1 1 calc R U . . .
C8 C 0.1568(6) 0.9449(15) 0.1766(9) 0.069(4) Uani 1 1 d . . . . .
C9 C 0.2040(6) 0.8411(15) 0.2116(7) 0.063(3) Uani 1 1 d . . . . .
H9 H 0.2029 0.7793 0.2530 0.075 Uiso 1 1 calc R U . . .
C10 C 0.2538(5) 0.8254(14) 0.1870(7) 0.062(3) Uani 1 1 d . . . . .
H10 H 0.2853 0.7533 0.2116 0.074 Uiso 1 1 calc R U . . .
C11 C 0.4094(6) 0.6524(13) 0.1131(7) 0.062(3) Uani 1 1 d . . . . .
H11A H 0.3663 0.6284 0.1053 0.093 Uiso 1 1 calc R U . . .
H11B H 0.4333 0.6929 0.1680 0.093 Uiso 1 1 calc R U . . .
H11C H 0.4306 0.5645 0.1072 0.093 Uiso 1 1 calc R U . . .
C12 C 0.3323(6) 1.0456(14) -0.1045(8) 0.069(3) Uani 1 1 d . . . . .
H12A H 0.2896 1.0081 -0.1383 0.103 Uiso 1 1 calc R U . . .
H12B H 0.3524 1.0747 -0.1398 0.103 Uiso 1 1 calc R U . . .
H12C H 0.3292 1.1297 -0.0733 0.103 Uiso 1 1 calc R U . . .
C13 C 0.1027(7) 0.9610(18) 0.2050(11) 0.099(5) Uani 1 1 d . . . . .
H13A H 0.0901 1.0630 0.2016 0.148 Uiso 1 1 calc R U . . .
H13B H 0.1179 0.9274 0.2617 0.148 Uiso 1 1 calc R U . . .
H13C H 0.0660 0.9027 0.1695 0.148 Uiso 1 1 calc R U . . .
Cl1 Cl 1.06449(10) 0.4020(3) 0.21469(13) 0.0435(6) Uani 1 1 d . . . . .
I1 I 0.93083(4) 0.71403(9) 0.11881(5) 0.0722(4) Uani 1 1 d . . . . .
N1 N 0.4064(4) 0.7620(9) 0.0499(5) 0.0423(18) Uani 1 1 d . . . . .
N2 N 0.3721(4) 0.9279(9) -0.0454(5) 0.048(2) Uani 1 1 d . . . . .
N3 N 0.3083(4) 0.8985(9) 0.1038(5) 0.047(2) Uani 1 1 d . . . . .
H3 H 0.3469 0.8906 0.1430 0.057 Uiso 1 1 calc R U . . .
O1 O 0.2491(3) 0.9145(8) -0.0368(4) 0.0527(17) Uani 1 1 d . . . . .
Zn1 Zn 1.0000 0.56210(17) 0.2500 0.0412(4) Uani 1 2 d S T P . .

loop_
_atom_site_aniso_label
_atom_site_aniso_U_11
_atom_site_aniso_U_22
_atom_site_aniso_U_33
_atom_site_aniso_U_23
_atom_site_aniso_U_13
_atom_site_aniso_U_12
C1 0.037(5) 0.073(8) 0.057(7) -0.013(6) 0.018(5) -0.006(5)
C2 0.052(6) 0.078(8) 0.056(7) -0.016(6) 0.033(5) -0.011(6)
C3 0.037(5) 0.037(5) 0.045(5) -0.008(4) 0.019(4) -0.008(4)
C4 0.036(5) 0.034(5) 0.047(6) -0.005(4) 0.017(4) -0.010(4)
C5 0.039(5) 0.056(6) 0.043(5) -0.019(5) 0.018(4) -0.015(4)
C6 0.072(8) 0.055(7) 0.084(9) 0.002(6) 0.049(7) 0.005(6)
C7 0.073(8) 0.052(7) 0.118(12) -0.013(7) 0.062(8) 0.001(6)
C8 0.055(7) 0.082(9) 0.083(9) -0.041(7) 0.040(6) -0.026(7)
C9 0.060(7) 0.086(9) 0.054(7) -0.014(6) 0.036(6) -0.023(7)
C10 0.053(6) 0.082(8) 0.049(6) -0.002(6) 0.019(5) -0.004(6)
C11 0.064(7) 0.054(7) 0.059(7) 0.010(5) 0.019(5) 0.008(6)
C12 0.069(7) 0.071(8) 0.066(8) 0.024(6) 0.028(6) 0.008(6)
C13 0.090(10) 0.109(12) 0.133(14) -0.037(10) 0.082(10) -0.016(9)
Cl1 0.0322(11) 0.0661(15) 0.0334(11) 0.0067(10) 0.0151(8) 0.0102(10)
I1 0.0733(6) 0.0587(5) 0.0618(5) 0.0071(4) 0.0074(4) 0.0021(4)
N1 0.038(4) 0.047(5) 0.042(4) -0.004(4) 0.017(3) -0.005(4)
N2 0.049(5) 0.052(5) 0.042(5) -0.003(4) 0.020(4) -0.007(4)
N3 0.034(4) 0.063(5) 0.044(5) -0.008(4) 0.015(3) -0.007(4)
O1 0.036(4) 0.068(5) 0.049(4) 0.001(3) 0.014(3) 0.003(3)
Zn1 0.0359(8) 0.0447(9) 0.0365(8) 0.000 0.0094(6) 0.000

loop_
_atom_type_symbol
_atom_type_description
_atom_type_scat_dispersion_real
_atom_type_scat_dispersion_imag
_atom_type_scat_source
C C 0.0033 0.0016 'International Tables Vol C Tables 4.2.6.8 and 6.1.1.4'
H H 0.0000 0.0000 'International Tables Vol C Tables 4.2.6.8 and 6.1.1.4'
O O 0.0106 0.0060 'International Tables Vol C Tables 4.2.6.8 and 6.1.1.4'
Cl Cl 0.1484 0.1585 'International Tables Vol C Tables 4.2.6.8 and 6.1.1.4'
Zn Zn 0.2839 1.4301 'International Tables Vol C Tables 4.2.6.8 and 6.1.1.4'
I I -0.4742 1.8119 'International Tables Vol C Tables 4.2.6.8 and 6.1.1.4'
N N 0.0061 0.0033 'International Tables Vol C Tables 4.2.6.8 and 6.1.1.4'

loop_
_geom_angle_atom_site_label_1
_geom_angle_atom_site_label_2
_geom_angle_atom_site_label_3
_geom_angle
_geom_angle_site_symmetry_1
_geom_angle_site_symmetry_3
_geom_angle_publ_flag
C2 C1 N1 107.8(10) . . ?
C2 C1 H1 126.1 . . ?
N1 C1 H1 126.1 . . ?
C1 C2 N2 106.5(9) . . ?
C1 C2 H2 126.7 . . ?
N2 C2 H2 126.7 . . ?
N2 C3 N1 107.2(8) . . ?
N2 C3 C4 123.4(9) . . ?
N1 C3 C4 129.3(9) . . ?
O1 C4 N3 125.1(8) . . ?
O1 C4 C3 118.4(9) . . ?
N3 C4 C3 116.4(8) . . ?
C10 C5 C6 119.1(10) . . ?
C10 C5 N3 119.2(10) . . ?
C6 C5 N3 121.7(10) . . ?
C7 C6 C5 119.7(12) . . ?
C7 C6 H6 120.1 . . ?
C5 C6 H6 120.1 . . ?
C8 C7 C6 121.8(13) . . ?
C8 C7 H7 119.1 . . ?
C6 C7 H7 119.1 . . ?
C9 C8 C7 117.8(11) . . ?
C9 C8 C13 120.7(14) . . ?
C7 C8 C13 121.5(14) . . ?
C8 C9 C10 121.5(12) . . ?
C8 C9 H9 119.3 . . ?
C10 C9 H9 119.3 . . ?
C5 C10 C9 120.0(12) . . ?
C5 C10 H10 120.0 . . ?
C9 C10 H10 120.0 . . ?
N1 C11 H11A 109.5 . . ?
N1 C11 H11B 109.5 . . ?
H11A C11 H11B 109.5 . . ?
N1 C11 H11C 109.5 . . ?
H11A C11 H11C 109.5 . . ?
H11B C11 H11C 109.5 . . ?
N2 C12 H12A 109.5 . . ?
N2 C12 H12B 109.5 . . ?
H12A C12 H12B 109.5 . . ?
N2 C12 H12C 109.5 . . ?
H12A C12 H12C 109.5 . . ?
H12B C12 H12C 109.5 . . ?
C8 C13 H13A 109.5 . . ?
C8 C13 H13B 109.5 . . ?
H13A C13 H13B 109.5 . . ?
C8 C13 H13C 109.5 . . ?
H13A C13 H13C 109.5 . . ?
H13B C13 H13C 109.5 . . ?
C3 N1 C1 108.7(9) . . ?
C3 N1 C11 126.9(8) . . ?
C1 N1 C11 124.1(9) . . ?
C3 N2 C2 109.8(9) . . ?
C3 N2 C12 126.2(9) . . ?
C2 N2 C12 124.0(9) . . ?
C4 N3 C5 124.0(8) . . ?
C4 N3 H3 118.0 . . ?
C5 N3 H3 118.0 . . ?
Cl1 Zn1 Cl1 103.45(13) 2_755 . ?
Cl1 Zn1 I1 111.04(6) 2_755 . ?
Cl1 Zn1 I1 107.58(6) . . ?
Cl1 Zn1 I1 107.59(6) 2_755 2_755 ?
Cl1 Zn1 I1 111.04(6) . 2_755 ?
I1 Zn1 I1 115.48(7) . 2_755 ?

loop_
_geom_bond_atom_site_label_1
_geom_bond_atom_site_label_2
_geom_bond_distance
_geom_bond_site_symmetry_2
_geom_bond_publ_flag
C1 C2 1.334(16) . ?
C1 N1 1.354(13) . ?
C1 H1 0.9300 . ?
C2 N2 1.373(13) . ?
C2 H2 0.9300 . ?
C3 N2 1.309(12) . ?
C3 N1 1.349(12) . ?
C3 C4 1.490(12) . ?
C4 O1 1.226(11) . ?
C4 N3 1.333(12) . ?
C5 C10 1.351(15) . ?
C5 C6 1.391(15) . ?
C5 N3 1.429(12) . ?
C6 C7 1.369(16) . ?
C6 H6 0.9300 . ?
C7 C8 1.367(19) . ?
C7 H7 0.9300 . ?
C8 C9 1.361(18) . ?
C8 C13 1.534(16) . ?
C9 C10 1.392(15) . ?
C9 H9 0.9300 . ?
C10 H10 0.9300 . ?
C11 N1 1.475(13) . ?
C11 H11A 0.9600 . ?
C11 H11B 0.9600 . ?
C11 H11C 0.9600 . ?
C12 N2 1.496(13) . ?
C12 H12A 0.9600 . ?
C12 H12B 0.9600 . ?
C12 H12C 0.9600 . ?
C13 H13A 0.9600 . ?
C13 H13B 0.9600 . ?
C13 H13C 0.9600 . ?
Cl1 Zn1 2.337(2) . ?
I1 Zn1 2.5738(11) . ?
N3 H3 0.8600 . ?
Zn1 Cl1 2.337(2) 2_755 ?
Zn1 I1 2.5739(11) 2_755 ?

loop_
_geom_torsion_atom_site_label_1
_geom_torsion_atom_site_label_2
_geom_torsion_atom_site_label_3
_geom_torsion_atom_site_label_4
_geom_torsion
_geom_torsion_site_symmetry_1
_geom_torsion_site_symmetry_2
_geom_torsion_site_symmetry_3
_geom_torsion_site_symmetry_4
_geom_torsion_publ_flag
N1 C1 C2 N2 -1.4(12) . . . . ?
N2 C3 C4 O1 38.8(13) . . . . ?
N1 C3 C4 O1 -136.1(10) . . . . ?
N2 C3 C4 N3 -141.8(9) . . . . ?
N1 C3 C4 N3 43.3(13) . . . . ?
C10 C5 C6 C7 0.8(17) . . . . ?
N3 C5 C6 C7 -179.2(10) . . . . ?
C5 C6 C7 C8 0.2(19) . . . . ?
C6 C7 C8 C9 -0.9(19) . . . . ?
C6 C7 C8 C13 179.4(12) . . . . ?
C7 C8 C9 C10 0.6(17) . . . . ?
C13 C8 C9 C10 -179.7(11) . . . . ?
C6 C5 C10 C9 -1.1(16) . . . . ?
N3 C5 C10 C9 178.9(9) . . . . ?
C8 C9 C10 C5 0.4(17) . . . . ?
N2 C3 N1 C1 0.9(10) . . . . ?
C4 C3 N1 C1 176.4(9) . . . . ?
N2 C3 N1 C11 -173.7(9) . . . . ?
C4 C3 N1 C11 1.8(15) . . . . ?
C2 C1 N1 C3 0.3(11) . . . . ?
C2 C1 N1 C11 175.1(9) . . . . ?
N1 C3 N2 C2 -1.7(10) . . . . ?
C4 C3 N2 C2 -177.6(8) . . . . ?
N1 C3 N2 C12 178.5(9) . . . . ?
C4 C3 N2 C12 2.7(15) . . . . ?
C1 C2 N2 C3 1.9(12) . . . . ?
C1 C2 N2 C12 -178.3(10) . . . . ?
O1 C4 N3 C5 4.9(15) . . . . ?
C3 C4 N3 C5 -174.5(8) . . . . ?
C10 C5 N3 C4 134.1(10) . . . . ?
C6 C5 N3 C4 -45.9(14) . . . . ?
